data_2240678
loop_
_publ_author_name
'Vimala, G.'
'Raja, J. Kamal'
'Naaz, Y. Amina'
'Preumal, P. T.'
'SubbiahPandi, A.'

_publ_section_title
;
 Crystal structure of
 4-(2-azidophenyl)-5-benzoyl-2-(1<i>H</i>-indol-3-yl)-1<i>H</i>-pyrrole-3-carbonitrile
;
_journal_coeditor_code HB7394
_journal_issue 5
_journal_name_full 'Acta Crystallographica Section E'
_journal_page_first o335
_journal_page_last o336
_journal_paper_doi 10.1107/S2056989015006921
_journal_volume 71
_journal_year 2015
_chemical_formula_iupac 'C26 H16 N6 O'
_chemical_formula_moiety 'C26 H16 N6 O'
_chemical_formula_sum 'C26 H16 N6 O'
_chemical_formula_weight 428.45
_chemical_name_systematic 4-(2-Azidophenyl)-5-benzoyl-2-(1<i>H</i>-indol-3-yl)-1<i>H</i>-pyrrole-3-carbonitrile
_space_group_IT_number 2
_symmetry_cell_setting triclinic
_symmetry_space_group_name_Hall '-P 1'
_symmetry_space_group_name_H-M 'P -1'
_atom_sites_solution_hydrogens geom
_atom_sites_solution_primary direct
_atom_sites_solution_secondary difmap
_audit_creation_method SHELXL-97
_cell_angle_alpha 108.070(3)
_cell_angle_beta 105.164(4)
_cell_angle_gamma 90.256(3)
_cell_formula_units_Z 2
_cell_length_a 8.1834(6)
_cell_length_b 11.3713(8)
_cell_length_c 12.6853(8)
_cell_measurement_reflns_used 5359
_cell_measurement_temperature 293(2)
_cell_measurement_theta_max 24.50
_cell_measurement_theta_min 2.59
_cell_volume 1078.42(13)
_computing_cell_refinement
;
SAINT (Bruker, 2004)
;
_computing_data_collection
;
APEX2 (Bruker, 2004)
;
_computing_data_reduction
;
SAINT (Bruker, 2004)
;
_computing_molecular_graphics
;
ORTEP-3 for Windows (Farrugia, 2012)
;
_computing_publication_material
;
PLATON (Spek, 2009)
;
_computing_structure_refinement
;
SHELXL97 (Sheldrick, 2008)
;
_computing_structure_solution
;
SHELXS97 (Sheldrick, 2008)
;
_diffrn_ambient_temperature 293(2)
_diffrn_measured_fraction_theta_full 0.994
_diffrn_measured_fraction_theta_max 0.994
_diffrn_measurement_device_type 'Bruker Kappa APEXII CCD'
_diffrn_measurement_method '\w and \f scan'
_diffrn_radiation_monochromator graphite
_diffrn_radiation_source 'fine-focus sealed tube'
_diffrn_radiation_type MoK\a
_diffrn_radiation_wavelength 0.71073
_diffrn_reflns_av_R_equivalents 0.0325
_diffrn_reflns_av_sigmaI/netI 0.0270
_diffrn_reflns_limit_h_max 10
_diffrn_reflns_limit_h_min -10
_diffrn_reflns_limit_k_max 14
_diffrn_reflns_limit_k_min -14
_diffrn_reflns_limit_l_max 11
_diffrn_reflns_limit_l_min -15
_diffrn_reflns_number 20625
_diffrn_reflns_theta_full 26.20
_diffrn_reflns_theta_max 26.20
_diffrn_reflns_theta_min 2.13
_exptl_absorpt_coefficient_mu 0.085
_exptl_absorpt_correction_T_max 0.9873
_exptl_absorpt_correction_T_min 0.9008
_exptl_absorpt_correction_type multi-scan
_exptl_absorpt_process_details
;
(SADABS; Bruker, 2004)
;
_exptl_crystal_colour yellow
_exptl_crystal_density_diffrn 1.319
_exptl_crystal_density_method 'not measured'
_exptl_crystal_description block
_exptl_crystal_F_000 444
_exptl_crystal_size_max 0.35
_exptl_crystal_size_mid 0.20
_exptl_crystal_size_min 0.15
_refine_diff_density_max 0.206
_refine_diff_density_min -0.247
_refine_ls_extinction_method none
_refine_ls_goodness_of_fit_ref 1.041
_refine_ls_hydrogen_treatment mixed
_refine_ls_matrix_type full
_refine_ls_number_parameters 325
_refine_ls_number_reflns 4315
_refine_ls_number_restraints 2
_refine_ls_restrained_S_all 1.041
_refine_ls_R_factor_all 0.0695
_refine_ls_R_factor_gt 0.0464
_refine_ls_shift/su_max 0.000
_refine_ls_shift/su_mean 0.000
_refine_ls_structure_factor_coef Fsqd
_refine_ls_weighting_details 'calc w=1/[\s^2^(Fo^2^)+(0.0727P)^2^+0.1697P] where P=(Fo^2^+2Fc^2^)/3'
_refine_ls_weighting_scheme calc
_refine_ls_wR_factor_gt 0.1255
_refine_ls_wR_factor_ref 0.1429
_reflns_number_gt 3062
_reflns_number_total 4315
_reflns_threshold_expression I>2\s(I)
_cod_data_source_file hb7394sup1.cif
_cod_data_source_block I
_cod_original_sg_symbol_Hall '-P 1 '
_cod_database_code 2240678
_cod_database_fobs_code 2240678

loop_
_symmetry_equiv_pos_as_xyz
'x, y, z'
'-x, -y, -z'

loop_
_atom_site_type_symbol
_atom_site_label
_atom_site_fract_x
_atom_site_fract_y
_atom_site_fract_z
_atom_site_U_iso_or_equiv
_atom_site_adp_type
_atom_site_calc_flag
_atom_site_refinement_flags
_atom_site_occupancy
_atom_site_symmetry_multiplicity
_atom_site_disorder_assembly
_atom_site_disorder_group
C C1 -0.0917(3) -0.39241(16) 0.12464(15) 0.0547(5) Uani d . 1 1 . .
H H1 0.0075 -0.4097 0.1024 0.066 Uiso calc R 1 1 . .
C C2 -0.3428(2) -0.42040(17) 0.15320(15) 0.0543(5) Uani d . 1 1 . .
C C3 -0.4944(3) -0.4692(2) 0.15954(19) 0.0750(6) Uani d . 1 1 . .
H H3 -0.5245 -0.5544 0.1333 0.090 Uiso calc R 1 1 . .
C C4 -0.5968(3) -0.3873(3) 0.2057(2) 0.0886(8) Uani d . 1 1 . .
H H4 -0.6987 -0.4173 0.2117 0.106 Uiso calc R 1 1 . .
C C5 -0.5540(3) -0.2602(3) 0.2443(2) 0.0820(7) Uani d . 1 1 . .
H H5 -0.6281 -0.2069 0.2747 0.098 Uiso calc R 1 1 . .
C C6 -0.4056(3) -0.2119(2) 0.23854(17) 0.0621(5) Uani d . 1 1 . .
H H6 -0.3783 -0.1264 0.2641 0.075 Uiso calc R 1 1 . .
C C7 -0.2954(2) -0.29262(16) 0.19367(14) 0.0473(4) Uani d . 1 1 . .
C C8 -0.1326(2) -0.27646(15) 0.17555(13) 0.0454(4) Uani d . 1 1 . .
C C9 -0.0284(2) -0.16159(14) 0.20815(13) 0.0431(4) Uani d . 1 1 A .
C C10 0.0785(2) -0.12214(15) 0.15429(13) 0.0451(4) Uani d . 1 1 . .
C C11 0.1096(2) -0.19675(16) 0.05005(15) 0.0515(4) Uani d . 1 1 . .
C C12 0.1570(2) -0.00185(15) 0.22359(14) 0.0449(4) Uani d . 1 1 . .
C C13 0.2907(2) 0.06488(15) 0.20018(15) 0.0504(4) Uani d . 1 1 . .
C C14 0.2675(3) 0.07898(19) 0.09230(18) 0.0664(5) Uani d . 1 1 . .
H H14 0.1646 0.0494 0.0362 0.080 Uiso calc R 1 1 . .
C C15 0.3950(4) 0.1362(2) 0.0672(2) 0.0847(7) Uani d . 1 1 . .
H H15 0.3775 0.1455 -0.0052 0.102 Uiso calc R 1 1 . .
C C16 0.5461(4) 0.1790(2) 0.1486(3) 0.0894(8) Uani d . 1 1 . .
H H16 0.6317 0.2173 0.1314 0.107 Uiso calc R 1 1 . .
C C17 0.5740(3) 0.1663(2) 0.2556(2) 0.0759(6) Uani d . 1 1 . .
H H17 0.6777 0.1965 0.3107 0.091 Uiso calc R 1 1 . .
C C18 0.4479(3) 0.10869(17) 0.28161(17) 0.0561(5) Uani d . 1 1 . .
C C19 0.0923(2) 0.03026(15) 0.31786(14) 0.0447(4) Uani d . 1 1 A .
C C20 0.1247(2) 0.13755(16) 0.42355(14) 0.0476(4) Uani d . 1 1 . .
N N1 -0.2164(2) -0.47857(14) 0.11122(14) 0.0612(4) Uani d D 1 1 . .
N N2 -0.01795(18) -0.06776(12) 0.30625(11) 0.0453(3) Uani d D 1 1 . .
N N3 0.1341(2) -0.25813(15) -0.03298(14) 0.0697(5) Uani d . 1 1 . .
N N4 0.4701(2) 0.08726(16) 0.38885(14) 0.0642(4) Uani d . 1 1 . .
N N5 0.6075(2) 0.12980(17) 0.46065(17) 0.0697(5) Uani d . 1 1 . .
O O1 0.1155(2) 0.12110(12) 0.51215(10) 0.0720(4) Uani d . 1 1 A .
N N6 0.7264(2) 0.16569(9) 0.53511(10) 0.1037(7) Uani d . 1 1 . .
C C21 0.1467(2) 0.26296(9) 0.42353(10) 0.0457(16) Uani d PR 0.486(6) 1 A 1
C C22 0.0825(2) 0.29348(9) 0.32352(10) 0.0454(13) Uani d PR 0.486(6) 1 A 1
H H22 0.0316 0.2315 0.2542 0.054 Uiso calc PR 0.486(6) 1 A 1
C C23 0.0943(2) 0.41672(9) 0.32710(10) 0.0697(16) Uani d PR 0.486(6) 1 A 1
H H23 0.0513 0.4371 0.2602 0.084 Uiso calc PR 0.486(6) 1 A 1
C C24 0.1703(2) 0.50943(9) 0.43068(10) 0.094(2) Uani d PR 0.486(6) 1 A 1
H H24 0.1781 0.5919 0.4331 0.113 Uiso calc PR 0.486(6) 1 A 1
C C25 0.2345(2) 0.47891(9) 0.53069(10) 0.104(2) Uani d PR 0.486(6) 1 A 1
H H25 0.2853 0.5409 0.6000 0.125 Uiso calc PR 0.486(6) 1 A 1
C C26 0.2227(2) 0.35568(9) 0.52712(10) 0.086(2) Uani d PR 0.486(6) 1 A 1
H H26 0.2657 0.3353 0.5940 0.103 Uiso calc PR 0.486(6) 1 A 1
C C21' 0.1727(2) 0.26171(9) 0.41748(10) 0.0465(16) Uani d PR 0.514(6) 1 A 2
C C22' 0.1178(2) 0.29254(9) 0.31689(10) 0.0723(18) Uani d PR 0.514(6) 1 A 2
H H22' 0.0559 0.2330 0.2489 0.087 Uiso calc PR 0.514(6) 1 A 2
C C23' 0.1552(2) 0.41233(9) 0.31797(10) 0.095(2) Uani d PR 0.514(6) 1 A 2
H H23' 0.1185 0.4330 0.2507 0.114 Uiso calc PR 0.514(6) 1 A 2
C C24' 0.2476(2) 0.50129(9) 0.41964(10) 0.095(2) Uani d PR 0.514(6) 1 A 2
H H24' 0.2727 0.5814 0.4204 0.114 Uiso calc PR 0.514(6) 1 A 2
C C25' 0.3026(2) 0.47046(9) 0.52023(10) 0.0780(17) Uani d PR 0.514(6) 1 A 2
H H25' 0.3644 0.5300 0.5883 0.094 Uiso calc PR 0.514(6) 1 A 2
C C26' 0.2651(2) 0.35067(9) 0.51915(10) 0.0523(12) Uani d PR 0.514(6) 1 A 2
H H26' 0.3019 0.3300 0.5865 0.063 Uiso calc PR 0.514(6) 1 A 2
H H2A -0.060(2) -0.0740(17) 0.3647(12) 0.059(5) Uiso d D 1 1 . .
H H1A -0.214(3) -0.5632(10) 0.0821(18) 0.082(7) Uiso d D 1 1 . .

loop_
_atom_site_aniso_label
_atom_site_aniso_U_11
_atom_site_aniso_U_22
_atom_site_aniso_U_33
_atom_site_aniso_U_12
_atom_site_aniso_U_13
_atom_site_aniso_U_23
C1 0.0648(12) 0.0460(10) 0.0521(10) 0.0055(9) 0.0199(9) 0.0112(8)
C2 0.0572(11) 0.0520(10) 0.0468(10) -0.0059(9) 0.0027(8) 0.0162(8)
C3 0.0660(14) 0.0772(15) 0.0734(14) -0.0191(12) -0.0016(11) 0.0303(12)
C4 0.0491(13) 0.128(2) 0.0960(18) -0.0048(15) 0.0107(12) 0.0547(17)
C5 0.0555(13) 0.110(2) 0.0913(17) 0.0225(13) 0.0218(12) 0.0458(15)
C6 0.0607(12) 0.0651(12) 0.0627(12) 0.0152(10) 0.0148(10) 0.0251(10)
C7 0.0530(10) 0.0472(10) 0.0397(9) 0.0038(8) 0.0070(7) 0.0160(7)
C8 0.0558(10) 0.0413(9) 0.0378(8) 0.0030(8) 0.0124(7) 0.0115(7)
C9 0.0537(10) 0.0392(9) 0.0381(8) 0.0053(7) 0.0144(7) 0.0132(7)
C10 0.0586(10) 0.0421(9) 0.0391(8) 0.0082(8) 0.0204(8) 0.0136(7)
C11 0.0669(12) 0.0448(9) 0.0489(10) 0.0070(8) 0.0234(9) 0.0175(8)
C12 0.0570(10) 0.0413(9) 0.0423(9) 0.0072(8) 0.0197(8) 0.0165(7)
C13 0.0664(12) 0.0412(9) 0.0556(10) 0.0095(8) 0.0334(9) 0.0185(8)
C14 0.0871(15) 0.0662(12) 0.0653(12) 0.0134(11) 0.0384(11) 0.0336(10)
C15 0.116(2) 0.0852(16) 0.0867(17) 0.0164(15) 0.0601(17) 0.0484(14)
C16 0.099(2) 0.0833(17) 0.119(2) 0.0062(15) 0.0690(18) 0.0466(16)
C17 0.0720(14) 0.0661(13) 0.1031(18) 0.0009(11) 0.0456(13) 0.0283(13)
C18 0.0648(12) 0.0458(10) 0.0679(12) 0.0084(9) 0.0336(10) 0.0199(9)
C19 0.0577(10) 0.0397(9) 0.0411(9) 0.0007(8) 0.0196(8) 0.0143(7)
C20 0.0571(10) 0.0467(10) 0.0415(9) -0.0014(8) 0.0220(8) 0.0109(7)
N1 0.0754(11) 0.0384(9) 0.0607(10) -0.0011(8) 0.0138(8) 0.0075(7)
N2 0.0604(9) 0.0415(8) 0.0373(7) -0.0008(6) 0.0205(7) 0.0115(6)
N3 0.1019(14) 0.0555(10) 0.0578(10) 0.0102(9) 0.0425(10) 0.0099(8)
N4 0.0575(10) 0.0688(11) 0.0639(10) -0.0039(8) 0.0140(8) 0.0207(9)
N5 0.0620(11) 0.0653(11) 0.0799(13) 0.0065(9) 0.0191(10) 0.0210(10)
O1 0.1137(12) 0.0603(8) 0.0442(7) -0.0204(8) 0.0357(7) 0.0086(6)
N6 0.0723(14) 0.1120(18) 0.1114(18) -0.0078(13) 0.0005(13) 0.0353(15)
C21 0.049(3) 0.048(4) 0.039(3) 0.005(2) 0.020(3) 0.006(3)
C22 0.058(2) 0.038(3) 0.042(3) 0.012(2) 0.019(2) 0.012(2)
C23 0.098(4) 0.053(3) 0.062(3) 0.010(2) 0.020(3) 0.025(3)
C24 0.137(6) 0.051(3) 0.109(5) 0.004(3) 0.044(4) 0.036(3)
C25 0.129(6) 0.061(4) 0.105(5) -0.017(3) 0.019(4) 0.017(4)
C26 0.107(4) 0.066(5) 0.076(5) 0.003(3) 0.021(4) 0.016(4)
C21' 0.055(3) 0.040(3) 0.053(4) 0.002(2) 0.028(3) 0.016(3)
C22' 0.077(3) 0.069(4) 0.070(4) -0.005(3) 0.014(3) 0.027(3)
C23' 0.115(4) 0.072(4) 0.108(5) 0.005(3) 0.020(4) 0.052(4)
C24' 0.149(6) 0.046(3) 0.090(4) -0.008(3) 0.034(4) 0.022(3)
C25' 0.113(4) 0.044(3) 0.065(3) -0.018(2) 0.016(3) 0.008(2)
C26' 0.075(3) 0.037(3) 0.039(3) -0.012(2) 0.012(2) 0.008(2)

loop_
_atom_type_symbol
_atom_type_description
_atom_type_scat_dispersion_real
_atom_type_scat_dispersion_imag
_atom_type_scat_source
C C 0.0033 0.0016 'International Tables Vol C Tables 4.2.6.8 and 6.1.1.4'
H H 0.0000 0.0000 'International Tables Vol C Tables 4.2.6.8 and 6.1.1.4'
N N 0.0061 0.0033 'International Tables Vol C Tables 4.2.6.8 and 6.1.1.4'
O O 0.0106 0.0060 'International Tables Vol C Tables 4.2.6.8 and 6.1.1.4'

loop_
_geom_angle_atom_site_label_1
_geom_angle_atom_site_label_2
_geom_angle_atom_site_label_3
_geom_angle
N1 C1 C8 110.10(17)
N1 C1 H1 124.9
C8 C1 H1 124.9
N1 C2 C3 130.43(19)
N1 C2 C7 107.62(16)
C3 C2 C7 121.9(2)
C4 C3 C2 117.1(2)
C4 C3 H3 121.4
C2 C3 H3 121.4
C3 C4 C5 121.9(2)
C3 C4 H4 119.0
C5 C4 H4 119.0
C6 C5 C4 121.2(2)
C6 C5 H5 119.4
C4 C5 H5 119.4
C5 C6 C7 118.7(2)
C5 C6 H6 120.6
C7 C6 H6 120.6
C6 C7 C2 119.01(17)
C6 C7 C8 134.25(17)
C2 C7 C8 106.73(15)
C1 C8 C7 106.32(15)
C1 C8 C9 126.31(16)
C7 C8 C9 127.33(15)
N2 C9 C10 106.05(14)
N2 C9 C8 122.71(14)
C10 C9 C8 131.23(15)
C9 C10 C12 109.26(13)
C9 C10 C11 123.89(15)
C12 C10 C11 126.73(15)
N3 C11 C10 178.92(19)
C19 C12 C10 105.61(14)
C19 C12 C13 129.39(16)
C10 C12 C13 124.77(14)
C14 C13 C18 117.82(17)
C14 C13 C12 120.37(18)
C18 C13 C12 121.68(15)
C15 C14 C13 121.1(2)
C15 C14 H14 119.5
C13 C14 H14 119.5
C16 C15 C14 119.8(2)
C16 C15 H15 120.1
C14 C15 H15 120.1
C15 C16 C17 120.9(2)
C15 C16 H16 119.6
C17 C16 H16 119.6
C16 C17 C18 119.9(2)
C16 C17 H17 120.0
C18 C17 H17 120.0
C17 C18 C13 120.53(19)
C17 C18 N4 123.1(2)
C13 C18 N4 116.33(15)
N2 C19 C12 107.93(14)
N2 C19 C20 117.84(14)
C12 C19 C20 134.10(15)
O1 C20 C21 118.38(15)
O1 C20 C19 118.84(15)
C21 C20 C19 122.36(14)
O1 C20 C21' 123.14(15)
C21 C20 C21' 9.3
C19 C20 C21' 117.99(13)
C1 N1 C2 109.22(15)
C1 N1 H1A 125.6(14)
C2 N1 H1A 125.1(14)
C9 N2 C19 111.13(13)
C9 N2 H2A 124.4(12)
C19 N2 H2A 123.3(12)
N5 N4 C18 115.33(17)
N6 N5 N4 172.4(2)
C22 C21 C26 120.0
C22 C21 C20 120.87(8)
C26 C21 C20 118.97(8)
C21 C22 C23 120.0
C21 C22 H22 120.0
C23 C22 H22 120.0
C24 C23 C22 120.0
C24 C23 H23 120.0
C22 C23 H23 120.0
C25 C24 C23 120.0
C25 C24 H24 120.0
C23 C24 H24 120.0
C24 C25 C26 120.0
C24 C25 H25 120.0
C26 C25 H25 120.0
C25 C26 C21 120.0
C25 C26 H26 120.0
C21 C26 H26 120.0
C22' C21' C26' 120.0
C22' C21' C20 122.25(8)
C26' C21' C20 117.58(8)
C23' C22' C21' 120.0
C23' C22' H22' 120.0
C21' C22' H22' 120.0
C22' C23' C24' 120.0
C22' C23' H23' 120.0
C24' C23' H23' 120.0
C25' C24' C23' 120.0
C25' C24' H24' 120.0
C23' C24' H24' 120.0
C24' C25' C26' 120.0
C24' C25' H25' 120.0
C26' C25' H25' 120.0
C25' C26' C21' 120.0
C25' C26' H26' 120.0
C21' C26' H26' 120.0

loop_
_geom_bond_atom_site_label_1
_geom_bond_atom_site_label_2
_geom_bond_distance
C1 N1 1.351(2)
C1 C8 1.362(2)
C1 H1 0.9300
C2 N1 1.367(3)
C2 C3 1.388(3)
C2 C7 1.398(2)
C3 C4 1.356(4)
C3 H3 0.9300
C4 C5 1.384(4)
C4 H4 0.9300
C5 C6 1.359(3)
C5 H5 0.9300
C6 C7 1.390(3)
C6 H6 0.9300
C7 C8 1.430(2)
C8 C9 1.441(2)
C9 N2 1.347(2)
C9 C10 1.390(2)
C10 C12 1.417(2)
C10 C11 1.419(2)
C11 N3 1.137(2)
C12 C19 1.381(2)
C12 C13 1.471(2)
C13 C14 1.391(3)
C13 C18 1.396(3)
C14 C15 1.382(3)
C14 H14 0.9300
C15 C16 1.359(4)
C15 H15 0.9300
C16 C17 1.369(4)
C16 H16 0.9300
C17 C18 1.382(3)
C17 H17 0.9300
C18 N4 1.421(2)
C19 N2 1.378(2)
C19 C20 1.467(2)
C20 O1 1.2158(19)
C20 C21 1.4368(19)
C20 C21' 1.4940(19)
N1 H1A 0.920(10)
N2 H2A 0.916(9)
N4 N5 1.231(2)
N5 N6 1.132(2)
C21 C22 1.3900
C21 C26 1.3900
C22 C23 1.3900
C22 H22 0.9300
C23 C24 1.3900
C23 H23 0.9300
C24 C25 1.3900
C24 H24 0.9300
C25 C26 1.3900
C25 H25 0.9300
C26 H26 0.9300
C21' C22' 1.3900
C21' C26' 1.3900
C22' C23' 1.3900
C22' H22' 0.9300
C23' C24' 1.3900
C23' H23' 0.9300
C24' C25' 1.3900
C24' H24' 0.9300
C25' C26' 1.3900
C25' H25' 0.9300
C26' H26' 0.9300

loop_
_geom_hbond_atom_site_label_D
_geom_hbond_atom_site_label_H
_geom_hbond_atom_site_label_A
_geom_hbond_site_symmetry_A
_geom_hbond_distance_DH
_geom_hbond_distance_HA
_geom_hbond_distance_DA
_geom_hbond_angle_DHA
N2 H2A O1 2_556 0.916(9) 1.954(10) 2.8526(17) 166.1(17)
N1 H1A N3 2_545 0.920(10) 2.095(12) 2.988(2) 163(2)

loop_
_geom_torsion_atom_site_label_1
_geom_torsion_atom_site_label_2
_geom_torsion_atom_site_label_3
_geom_torsion_atom_site_label_4
_geom_torsion
N1 C2 C3 C4 -179.6(2)
C7 C2 C3 C4 0.8(3)
C2 C3 C4 C5 0.5(3)
C3 C4 C5 C6 -0.7(4)
C4 C5 C6 C7 -0.5(3)
C5 C6 C7 C2 1.7(3)
C5 C6 C7 C8 -179.35(19)
N1 C2 C7 C6 178.41(16)
C3 C2 C7 C6 -1.9(3)
N1 C2 C7 C8 -0.81(19)
C3 C2 C7 C8 178.89(16)
N1 C1 C8 C7 -0.6(2)
N1 C1 C8 C9 177.26(15)
C6 C7 C8 C1 -178.18(19)
C2 C7 C8 C1 0.87(19)
C6 C7 C8 C9 4.0(3)
C2 C7 C8 C9 -176.98(15)
C1 C8 C9 N2 -141.04(18)
C7 C8 C9 N2 36.4(3)
C1 C8 C9 C10 38.0(3)
C7 C8 C9 C10 -144.54(18)
N2 C9 C10 C12 0.97(19)
C8 C9 C10 C12 -178.21(16)
N2 C9 C10 C11 177.12(16)
C8 C9 C10 C11 -2.1(3)
C9 C10 C11 N3 -30(11)
C12 C10 C11 N3 145(11)
C9 C10 C12 C19 -1.23(19)
C11 C10 C12 C19 -177.24(16)
C9 C10 C12 C13 173.77(16)
C11 C10 C12 C13 -2.2(3)
C19 C12 C13 C14 -134.4(2)
C10 C12 C13 C14 51.9(2)
C19 C12 C13 C18 49.9(3)
C10 C12 C13 C18 -123.87(19)
C18 C13 C14 C15 -1.0(3)
C12 C13 C14 C15 -176.89(18)
C13 C14 C15 C16 0.4(3)
C14 C15 C16 C17 -0.1(4)
C15 C16 C17 C18 0.4(4)
C16 C17 C18 C13 -1.1(3)
C16 C17 C18 N4 177.1(2)
C14 C13 C18 C17 1.3(3)
C12 C13 C18 C17 177.15(17)
C14 C13 C18 N4 -176.97(16)
C12 C13 C18 N4 -1.1(2)
C10 C12 C19 N2 1.01(19)
C13 C12 C19 N2 -173.68(16)
C10 C12 C19 C20 176.61(18)
C13 C12 C19 C20 1.9(3)
N2 C19 C20 O1 29.5(3)
C12 C19 C20 O1 -145.7(2)
N2 C19 C20 C21 -142.88(17)
C12 C19 C20 C21 41.8(3)
N2 C19 C20 C21' -152.33(16)
C12 C19 C20 C21' 32.4(3)
C8 C1 N1 C2 0.1(2)
C3 C2 N1 C1 -179.22(19)
C7 C2 N1 C1 0.4(2)
C10 C9 N2 C19 -0.33(19)
C8 C9 N2 C19 178.93(15)
C12 C19 N2 C9 -0.45(19)
C20 C19 N2 C9 -176.88(15)
C17 C18 N4 N5 3.8(3)
C13 C18 N4 N5 -177.93(17)
C18 N4 N5 N6 170.4(15)
O1 C20 C21 C22 -149.95(13)
C19 C20 C21 C22 22.5(2)
C21' C20 C21 C22 86.80(6)
O1 C20 C21 C26 25.4(2)
C19 C20 C21 C26 -162.12(12)
C21' C20 C21 C26 -97.82(7)
C26 C21 C22 C23 0.0
C20 C21 C22 C23 175.34(13)
C21 C22 C23 C24 0.0
C22 C23 C24 C25 0.0
C23 C24 C25 C26 0.0
C24 C25 C26 C21 0.0
C22 C21 C26 C25 0.0
C20 C21 C26 C25 -175.43(13)
O1 C20 C21' C22' -152.61(14)
C21 C20 C21' C22' -91.12(7)
C19 C20 C21' C22' 29.3(2)
O1 C20 C21' C26' 22.6(2)
C21 C20 C21' C26' 84.11(7)
C19 C20 C21' C26' -155.43(12)
C26' C21' C22' C23' 0.0
C20 C21' C22' C23' 175.12(12)
C21' C22' C23' C24' 0.0
C22' C23' C24' C25' 0.0
C23' C24' C25' C26' 0.0
C24' C25' C26' C21' 0.0
C22' C21' C26' C25' 0.0
C20 C21' C26' C25' -175.34(12)
